data_1548679
loop_
_publ_author_name
'El-Hiti, Gamal A.'
'Smith, Keith'
'Hegazy, Amany S.'
'Alshammari, Mohammed B.'
'Kariuki, Benson M.'

_publ_section_title
;
 1-(2-Bromo-4-methylphenyl)-3,3-dimethylthiourea
;
_journal_issue 1
_journal_name_full IUCrData
_journal_page_first x180045
_journal_paper_doi 10.1107/S2414314618000457
_journal_volume 3
_journal_year 2018
_chemical_formula_iupac 'C10 H13 Br N2 S'
_chemical_formula_moiety 'C10 H13 Br N2 S'
_chemical_formula_sum 'C10 H13 Br N2 S'
_chemical_formula_weight 273.19
_chemical_name_systematic
;
1-(2-Bromo-4-methylphenyl)-3,3-dimethylthiourea
;
_space_group_crystal_system monoclinic
_space_group_IT_number 14
_space_group_name_Hall '-P 2yn'
_space_group_name_H-M_alt 'P 1 21/n 1'
_symmetry_space_group_name_Hall '-P 2yn'
_symmetry_space_group_name_H-M 'P 1 21/n 1'
_atom_sites_solution_hydrogens geom
_audit_creation_method SHELXL-2013
_cell_angle_alpha 90
_cell_angle_beta 112.380(6)
_cell_angle_gamma 90
_cell_formula_units_Z 4
_cell_length_a 12.2617(7)
_cell_length_b 8.0222(4)
_cell_length_c 12.7397(7)
_cell_measurement_reflns_used 3751
_cell_measurement_temperature 296(2)
_cell_measurement_theta_max 73.5610
_cell_measurement_theta_min 4.2150
_cell_volume 1158.76(12)
_computing_cell_refinement
;
CrysAlis PRO (Agilent, 2014)
;
_computing_data_collection
;
CrysAlis PRO (Agilent, 2014)
;
_computing_data_reduction
;
CrysAlis PRO (Agilent, 2014)
;
_computing_molecular_graphics
;
ORTEP-3 for Windows (Farrugia, 2012)
;
_computing_publication_material
;
WinGX (Farrugia, 2012) and CHEMDRAW Ultra (Cambridge Soft, 2001)
;
_computing_structure_refinement
;
SHELXL2013 (Sheldrick, 2015)
;
_computing_structure_solution
;
SHELXS2013 (Sheldrick, 2008)
;
_diffrn_ambient_temperature 296(2)
_diffrn_measured_fraction_theta_full 1.000
_diffrn_measured_fraction_theta_max 0.987
_diffrn_measurement_device_type 'Agilent SuperNova, Dual, Cu at zero, Atlas'
_diffrn_measurement_method '\w scans'
_diffrn_radiation_type CuK\a
_diffrn_radiation_wavelength 1.54184
_diffrn_reflns_av_R_equivalents 0.0302
_diffrn_reflns_limit_h_max 15
_diffrn_reflns_limit_h_min -14
_diffrn_reflns_limit_k_max 9
_diffrn_reflns_limit_k_min -9
_diffrn_reflns_limit_l_max 15
_diffrn_reflns_limit_l_min -12
_diffrn_reflns_number 7605
_diffrn_reflns_theta_full 67.684
_diffrn_reflns_theta_max 74.143
_diffrn_reflns_theta_min 4.260
_diffrn_standards_decay_% 0
_diffrn_standards_interval_count 0
_diffrn_standards_interval_time 0
_diffrn_standards_number 0
_exptl_absorpt_coefficient_mu 6.222
_exptl_absorpt_correction_T_max 0.976
_exptl_absorpt_correction_T_min 0.926
_exptl_absorpt_correction_type gaussian
_exptl_absorpt_process_details
;
(CrysAlis PRO; Agilent, 2014)
;
_exptl_crystal_colour colourless
_exptl_crystal_density_diffrn 1.566
_exptl_crystal_description block
_exptl_crystal_F_000 552
_exptl_crystal_size_max 0.216
_exptl_crystal_size_mid 0.123
_exptl_crystal_size_min 0.049
_refine_diff_density_max 0.543
_refine_diff_density_min -0.640
_refine_ls_extinction_method none
_refine_ls_goodness_of_fit_ref 1.057
_refine_ls_hydrogen_treatment constr
_refine_ls_matrix_type full
_refine_ls_number_parameters 130
_refine_ls_number_reflns 2318
_refine_ls_number_restraints 0
_refine_ls_restrained_S_all 1.057
_refine_ls_R_factor_all 0.0435
_refine_ls_R_factor_gt 0.0377
_refine_ls_shift/su_max 0.001
_refine_ls_shift/su_mean 0.000
_refine_ls_structure_factor_coef Fsqd
_refine_ls_weighting_details 'w=1/[\s^2^(Fo^2^)+(0.0720P)^2^+0.3056P] where P=(Fo^2^+2Fc^2^)/3'
_refine_ls_weighting_scheme calc
_refine_ls_wR_factor_gt 0.1082
_refine_ls_wR_factor_ref 0.1153
_reflns_number_gt 2035
_reflns_number_total 2318
_reflns_threshold_expression 'I > 2\s(I)'
_cod_data_source_file sj4152sup1.cif
_cod_data_source_block I
_cod_database_code 1548679
_shelx_space_group_comment
;
The symmetry employed for this shelxl refinement is uniquely defined
by the following loop, which should always be used as a source of
symmetry information in preference to the above space-group names.
They are only intended as comments.
;
_shelx_estimated_absorpt_t_min 0.347
_shelx_estimated_absorpt_t_max 0.750
_shelxl_version_number .2013

loop_
_space_group_symop_operation_xyz
'x, y, z'
'-x+1/2, y+1/2, -z+1/2'
'-x, -y, -z'
'x-1/2, -y-1/2, z-1/2'

loop_
_atom_site_type_symbol
_atom_site_label
_atom_site_fract_x
_atom_site_fract_y
_atom_site_fract_z
_atom_site_U_iso_or_equiv
_atom_site_adp_type
_atom_site_calc_flag
_atom_site_occupancy
Br Br1 0.26065(3) 0.22909(5) 0.48048(3) 0.06494(17) Uani d 1
S S1 0.18412(6) 0.22540(8) 0.06795(5) 0.0495(2) Uani d 1
C C2 0.1250(2) 0.1405(3) 0.3645(2) 0.0454(5) Uani d 1
N N1 0.24617(18) 0.0533(3) 0.26170(17) 0.0477(5) Uani d 1
H H1 0.2981 -0.0043 0.3139 0.057 Uiso calc 1
C C1 0.1340(2) 0.0699(3) 0.26865(19) 0.0416(5) Uani d 1
N N2 0.3930(2) 0.0961(3) 0.19709(19) 0.0511(5) Uani d 1
C C8 0.2794(2) 0.1197(3) 0.18062(19) 0.0422(5) Uani d 1
C C6 0.0329(2) 0.0058(3) 0.1861(2) 0.0473(6) Uani d 1
H H6 0.0372 -0.0438 0.1218 0.057 Uiso calc 1
C C10 0.4382(3) 0.1476(5) 0.1115(3) 0.0662(8) Uani d 1
H H10A 0.3850 0.1113 0.0380 0.099 Uiso calc 1
H H10B 0.5144 0.0984 0.1281 0.099 Uiso calc 1
H H10C 0.4450 0.2668 0.1120 0.099 Uiso calc 1
C C5 -0.0743(2) 0.0146(4) 0.1981(2) 0.0495(6) Uani d 1
H H5 -0.1414 -0.0287 0.1415 0.059 Uiso calc 1
C C3 0.0176(3) 0.1482(4) 0.3771(2) 0.0524(6) Uani d 1
H H3 0.0137 0.1948 0.4424 0.063 Uiso calc 1
C C4 -0.0834(2) 0.0873(4) 0.2936(2) 0.0509(6) Uani d 1
C C9 0.4791(2) 0.0276(4) 0.3016(3) 0.0614(7) Uani d 1
H H9A 0.4670 0.0750 0.3655 0.092 Uiso calc 1
H H9B 0.5573 0.0538 0.3063 0.092 Uiso calc 1
H H9C 0.4699 -0.0912 0.3019 0.092 Uiso calc 1
C C7 -0.2015(3) 0.0970(5) 0.3057(4) 0.0756(9) Uani d 1
H H7A -0.1911 0.0734 0.3828 0.113 Uiso calc 1
H H7B -0.2545 0.0169 0.2562 0.113 Uiso calc 1
H H7C -0.2337 0.2069 0.2857 0.113 Uiso calc 1

loop_
_atom_site_aniso_label
_atom_site_aniso_U_11
_atom_site_aniso_U_22
_atom_site_aniso_U_33
_atom_site_aniso_U_12
_atom_site_aniso_U_13
_atom_site_aniso_U_23
Br1 0.0668(3) 0.0716(3) 0.0472(2) -0.01503(14) 0.01142(17) -0.00997(12)
S1 0.0580(4) 0.0512(4) 0.0351(3) -0.0007(3) 0.0132(3) 0.0014(2)
C2 0.0495(13) 0.0465(13) 0.0379(11) -0.0033(10) 0.0139(10) -0.0002(9)
N1 0.0414(10) 0.0630(13) 0.0398(10) 0.0077(9) 0.0166(9) 0.0107(9)
C1 0.0420(11) 0.0471(12) 0.0380(11) 0.0036(9) 0.0179(9) 0.0049(9)
N2 0.0460(11) 0.0609(13) 0.0501(11) -0.0049(10) 0.0226(9) 0.0027(10)
C8 0.0458(12) 0.0453(12) 0.0360(11) -0.0041(9) 0.0161(9) -0.0058(9)
C6 0.0494(13) 0.0545(14) 0.0372(11) 0.0016(11) 0.0155(10) -0.0024(10)
C10 0.0652(17) 0.081(2) 0.0662(18) -0.0097(16) 0.0408(15) -0.0004(16)
C5 0.0405(12) 0.0562(14) 0.0474(13) 0.0003(10) 0.0117(10) 0.0027(11)
C3 0.0627(15) 0.0547(15) 0.0486(13) 0.0032(12) 0.0311(12) -0.0037(11)
C4 0.0475(13) 0.0550(15) 0.0549(14) 0.0060(11) 0.0248(11) 0.0075(11)
C9 0.0436(13) 0.0743(19) 0.0638(17) -0.0032(13) 0.0178(12) 0.0084(15)
C7 0.0566(17) 0.091(3) 0.090(2) 0.0030(16) 0.0412(17) 0.000(2)

loop_
_atom_type_symbol
_atom_type_description
_atom_type_scat_dispersion_real
_atom_type_scat_dispersion_imag
_atom_type_scat_source
C C 0.0181 0.0091 'International Tables Vol C Tables 4.2.6.8 and 6.1.1.4'
H H 0.0000 0.0000 'International Tables Vol C Tables 4.2.6.8 and 6.1.1.4'
N N 0.0311 0.0180 'International Tables Vol C Tables 4.2.6.8 and 6.1.1.4'
S S 0.3331 0.5567 'International Tables Vol C Tables 4.2.6.8 and 6.1.1.4'
Br Br -0.6763 1.2805 'International Tables Vol C Tables 4.2.6.8 and 6.1.1.4'

loop_
_geom_angle_atom_site_label_1
_geom_angle_atom_site_label_2
_geom_angle_atom_site_label_3
_geom_angle
C3 C2 C1 121.1(2)
C3 C2 Br1 118.91(19)
C1 C2 Br1 119.99(19)
C8 N1 C1 126.2(2)
C8 N1 H1 116.9
C1 N1 H1 116.9
C6 C1 C2 118.2(2)
C6 C1 N1 121.8(2)
C2 C1 N1 119.8(2)
C8 N2 C9 123.0(2)
C8 N2 C10 120.7(2)
C9 N2 C10 116.1(2)
N2 C8 N1 114.9(2)
N2 C8 S1 122.94(19)
N1 C8 S1 122.14(19)
C5 C6 C1 120.7(2)
C5 C6 H6 119.6
C1 C6 H6 119.6
N2 C10 H10A 109.5
N2 C10 H10B 109.5
H10A C10 H10B 109.5
N2 C10 H10C 109.5
H10A C10 H10C 109.5
H10B C10 H10C 109.5
C6 C5 C4 121.0(2)
C6 C5 H5 119.5
C4 C5 H5 119.5
C4 C3 C2 120.5(2)
C4 C3 H3 119.7
C2 C3 H3 119.7
C3 C4 C5 118.4(2)
C3 C4 C7 121.0(3)
C5 C4 C7 120.5(3)
N2 C9 H9A 109.5
N2 C9 H9B 109.5
H9A C9 H9B 109.5
N2 C9 H9C 109.5
H9A C9 H9C 109.5
H9B C9 H9C 109.5
C4 C7 H7A 109.5
C4 C7 H7B 109.5
H7A C7 H7B 109.5
C4 C7 H7C 109.5
H7A C7 H7C 109.5
H7B C7 H7C 109.5

loop_
_geom_bond_atom_site_label_1
_geom_bond_atom_site_label_2
_geom_bond_distance
Br1 C2 1.893(2)
S1 C8 1.693(2)
C2 C3 1.388(4)
C2 C1 1.388(3)
N1 C8 1.355(3)
N1 C1 1.418(3)
N1 H1 0.8600
C1 C6 1.383(4)
N2 C8 1.340(3)
N2 C9 1.456(4)
N2 C10 1.459(3)
C6 C5 1.382(4)
C6 H6 0.9300
C10 H10A 0.9600
C10 H10B 0.9600
C10 H10C 0.9600
C5 C4 1.392(4)
C5 H5 0.9300
C3 C4 1.379(4)
C3 H3 0.9300
C4 C7 1.515(4)
C9 H9A 0.9600
C9 H9B 0.9600
C9 H9C 0.9600
C7 H7A 0.9600
C7 H7B 0.9600
C7 H7C 0.9600

loop_
_geom_hbond_atom_site_label_D
_geom_hbond_atom_site_label_H
_geom_hbond_atom_site_label_A
_geom_hbond_site_symmetry_A
_geom_hbond_distance_DH
_geom_hbond_distance_HA
_geom_hbond_distance_DA
_geom_hbond_angle_DHA
N1 H1 S1 2_545 0.86 2.60 3.309(2) 140.4

_cod_database_fobs_code 1548679
